data_7027716
loop_
_publ_author_name
'Crocker, Mark'
'Herold, Ruud H. M.'
'Orpen, A. Guy'
'Overgaag, Martijn T. A.'

_publ_section_title
;
 Synthesis and characterisation of titanium silasesquioxane complexes:
 soluble models for the active site in titanium silicate epoxidation
 catalysts&#x200A;&#x2020;
;
_journal_issue 21
_journal_name_full 'Journal of the Chemical Society, Dalton Transactions'
_journal_page_first 3791
_journal_paper_doi 10.1039/a905887g
_journal_year 1999
_chemical_formula_sum 'C45 H86 O13 Si8 Ti'
_chemical_formula_weight 1107.76
_chemical_name_systematic
; 
 ? 
;
_space_group_IT_number 148
_symmetry_cell_setting rhombohedral
_symmetry_space_group_name_Hall '-R 3'
_symmetry_space_group_name_H-M 'R -3 :H'
_atom_sites_solution_hydrogens geom
_atom_sites_solution_primary direct
_atom_sites_solution_secondary difmap
_audit_creation_method SHELXL
_cell_angle_alpha 90.00
_cell_angle_beta 90.00
_cell_angle_gamma 120.00
_cell_formula_units_Z 3
_cell_length_a 16.955(4)
_cell_length_b 16.955(4)
_cell_length_c 17.853(6)
_cell_measurement_reflns_used 22
_cell_measurement_temperature 200(2)
_cell_measurement_theta_max 14.0
_cell_measurement_theta_min 7.5
_cell_volume 4445(2)
_computing_structure_refinement 'SHELXL-93 (Sheldrick, 1993)'
_computing_structure_solution 'SHELXS-86 (Sheldrick, 1990)'
_diffrn_ambient_temperature 293(2)
_diffrn_measurement_device R3m
_diffrn_measurement_method 'wyckoff w scan'
_diffrn_radiation_monochromator graphite
_diffrn_radiation_source 'fine-focus sealed tube'
_diffrn_radiation_type MoK\a
_diffrn_radiation_wavelength 0.71073
_diffrn_reflns_av_R_equivalents 0.0218
_diffrn_reflns_av_sigmaI/netI 0.0330
_diffrn_reflns_limit_h_max 15
_diffrn_reflns_limit_h_min 0
_diffrn_reflns_limit_k_max 15
_diffrn_reflns_limit_k_min 0
_diffrn_reflns_limit_l_max 19
_diffrn_reflns_limit_l_min -19
_diffrn_reflns_number 1448
_diffrn_reflns_theta_max 22.48
_diffrn_reflns_theta_min 2.67
_diffrn_standards_decay_% 0
_diffrn_standards_interval_count 97
_diffrn_standards_number 3
_exptl_absorpt_coefficient_mu 0.360
_exptl_absorpt_correction_T_max .936
_exptl_absorpt_correction_T_min .828
_exptl_absorpt_correction_type empirical
_exptl_crystal_density_diffrn 1.242
_exptl_crystal_F_000 1782
_exptl_crystal_size_max .42
_exptl_crystal_size_mid .42
_exptl_crystal_size_min .42
_refine_diff_density_max 0.287
_refine_diff_density_min -0.341
_refine_diff_density_rms 0.063
_refine_ls_extinction_method none
_refine_ls_goodness_of_fit_all 1.397
_refine_ls_goodness_of_fit_obs 1.655
_refine_ls_matrix_type full
_refine_ls_number_parameters 113
_refine_ls_number_reflns 1190
_refine_ls_number_restraints 11
_refine_ls_restrained_S_all 1.446
_refine_ls_restrained_S_obs 1.676
_refine_ls_R_factor_all 0.1535
_refine_ls_R_factor_obs 0.1071
_refine_ls_shift/esd_max 0.005
_refine_ls_shift/esd_mean 0.002
_refine_ls_structure_factor_coef Fsqd
_refine_ls_weighting_details 'w=1/[\s^2^(Fo^2^)+(0.1000P)^2^+10.0000P] where P=(Fo^2^+2Fc^2^)/3'
_refine_ls_weighting_scheme calc
_refine_ls_wR_factor_all 0.3075
_refine_ls_wR_factor_obs 0.2692
_reflns_number_observed 775
_reflns_number_total 1296
_reflns_observed_criterion >2sigma(I)
_cod_data_source_file 905887gsup1.cif
_cod_data_source_block tresetti
_cod_depositor_comments
;
The following automatic conversions were performed:

'_refine_ls_weighting_scheme' value 'calc
w=1/[\s^2^(Fo^2^)+(0.1000P)^2^+10.0000P] where P=(Fo^2^+2Fc^2^)/3'
was changed to 'calc'. New tag '_refine_ls_weighting_details' was
created. The value of the new tag was set to
'w=1/[\s^2^(Fo^2^)+(0.1000P)^2^+10.0000P] where P=(Fo^2^+2Fc^2^)/3'.

Automatic conversion script
Id: cif_fix_values 3143 2015-03-26 13:38:13Z robertas 
;
_cod_original_cell_volume 4444.6(21)
_cod_original_sg_symbol_H-M R-3
_cod_database_code 7027716

loop_
_symmetry_equiv_pos_as_xyz
'x, y, z'
'-y, x-y, z'
'-x+y, -x, z'
'x+2/3, y+1/3, z+1/3'
'-y+2/3, x-y+1/3, z+1/3'
'-x+y+2/3, -x+1/3, z+1/3'
'x+1/3, y+2/3, z+2/3'
'-y+1/3, x-y+2/3, z+2/3'
'-x+y+1/3, -x+2/3, z+2/3'
'-x, -y, -z'
'y, -x+y, -z'
'x-y, x, -z'
'-x+2/3, -y+1/3, -z+1/3'
'y+2/3, -x+y+1/3, -z+1/3'
'x-y+2/3, x+1/3, -z+1/3'
'-x+1/3, -y+2/3, -z+2/3'
'y+1/3, -x+y+2/3, -z+2/3'
'x-y+1/3, x+2/3, -z+2/3'

loop_
_atom_site_aniso_label
_atom_site_aniso_U_11
_atom_site_aniso_U_22
_atom_site_aniso_U_33
_atom_site_aniso_U_23
_atom_site_aniso_U_13
_atom_site_aniso_U_12
Si1 0.152(2) 0.152(2) 0.109(3) 0.000 0.000 0.0758(12)
Ti1 0.152(2) 0.152(2) 0.109(3) 0.000 0.000 0.0758(12)
Si2 0.104(2) 0.116(2) 0.097(2) 0.0011(14) 0.0073(13) 0.055(2)
O1 0.118(4) 0.147(5) 0.099(4) 0.006(3) 0.001(3) 0.068(4)
O2 0.126(5) 0.132(5) 0.115(4) -0.004(4) 0.007(4) 0.064(4)
C1 0.178(10) 0.200(10) 0.166(9) -0.065(8) -0.056(8) 0.136(9)
C2 0.268(16) 0.220(13) 0.232(16) -0.030(12) 0.033(14) 0.145(13)
C3 0.295(19) 0.962(73) 0.366(31) -0.087(44) -0.049(24) 0.478(35)
C4 0.364(33) 0.670(52) 0.405(36) -0.048(37) 0.070(28) 0.428(39)
C5 0.184(14) 0.624(49) 0.471(39) -0.221(30) -0.097(18) 0.267(23)
C6 0.199(13) 0.434(29) 0.225(14) -0.053(18) -0.014(13) 0.194(18)
C7 0.234(12) 0.234(12) 0.094(10) 0.000 0.000 0.117(6)
C8 0.214(31) 0.146(25) 0.052(12) 0.044(15) 0.045(17) 0.077(23)
O3 0.234(12) 0.234(12) 0.094(10) 0.000 0.000 0.117(6)
Si4 0.220(10) 0.220(10) 0.187(15) 0.000 0.000 0.110(5)
C9 0.334(33) 0.314(41) 0.240(24) -0.050(22) 0.032(24) 0.199(31)
C10 0.334(33) 0.314(41) 0.240(24) -0.050(22) 0.032(24) 0.199(31)

loop_
_atom_site_label
_atom_site_type_symbol
_atom_site_fract_x
_atom_site_fract_y
_atom_site_fract_z
_atom_site_U_iso_or_equiv
_atom_site_thermal_displace_type
_atom_site_occupancy
_atom_site_calc_flag
_atom_site_refinement_flags
_atom_site_disorder_group
Si1 Si 0.0000 0.0000 0.3446(2) 0.137(2) Uani 0.50 d SP 1
Ti1 Ti 0.0000 0.0000 0.3446(2) 0.137(2) Uani 0.50 d SP 2
Si2 Si 0.1601(2) 0.0175(2) 0.44873(13) 0.1053(11) Uani 1 d . .
O1 O 0.0961(4) 0.0110(4) 0.3785(3) 0.120(2) Uani 1 d . .
O2 O 0.1037(4) -0.0754(4) 0.4991(3) 0.125(2) Uani 1 d . .
C1 C 0.2705(8) 0.0333(9) 0.4155(7) 0.163(4) Uani 1 d DU .
H1 H 0.3026(8) 0.0900(9) 0.3867(7) 0.195 Uiso 1 calc R .
C2 C 0.2617(12) -0.0443(11) 0.3692(9) 0.230(6) Uani 1 d DU .
H2A H 0.2363(12) -0.0995(11) 0.3990(9) 0.275 Uiso 1 calc R .
H2B H 0.2219(12) -0.0548(11) 0.3268(9) 0.275 Uiso 1 calc R .
C3 C 0.3527(17) -0.0191(28) 0.3437(14) 0.468(24) Uani 1 d DU .
H3A H 0.3500(17) -0.0585(28) 0.3031(14) 0.562 Uiso 1 calc R .
H3B H 0.3849(17) 0.0435(28) 0.3264(14) 0.562 Uiso 1 calc R .
C4 C 0.3964(19) -0.0301(23) 0.4066(17) 0.405(15) Uani 1 d DU .
H4A H 0.4510(19) -0.0311(23) 0.3923(17) 0.485 Uiso 1 calc R .
H4B H 0.3561(19) -0.0857(23) 0.4334(17) 0.485 Uiso 1 calc R .
C5 C 0.4183(11) 0.0498(19) 0.4515(15) 0.397(15) Uani 1 d DU .
H5A H 0.4493(11) 0.1044(19) 0.4212(15) 0.477 Uiso 1 calc R .
H5B H 0.4578(11) 0.0549(19) 0.4928(15) 0.477 Uiso 1 calc R .
C6 C 0.3268(11) 0.0379(14) 0.4818(9) 0.270(9) Uani 1 d DU .
H6A H 0.2951(11) -0.0176(14) 0.5111(9) 0.324 Uiso 1 calc R .
H6B H 0.3382(11) 0.0889(14) 0.5136(9) 0.324 Uiso 1 calc R .
C7 C 0.0000 0.0000 0.2413(8) 0.188(7) Uani 0.50 d SP 1
H7 H 0.0251 -0.0373 0.2227(8) 0.225 Uiso 0.17 calc PR 1
C8 C 0.0563(23) 0.0942(19) 0.2153(12) 0.143(11) Uani 0.33 d P 1
H8A H 0.1140(23) 0.1224(19) 0.2419(12) 0.171 Uiso 0.33 calc PR 1
H8B H 0.0258(23) 0.1282(19) 0.2270(12) 0.171 Uiso 0.33 calc PR 1
O3 O 0.0000 0.0000 0.2413(8) 0.188(7) Uani 0.50 d SP 2
Si4 Si 0.0000 0.0000 0.1409(11) 0.209(6) Uani 0.50 d SP 2
C9 C 0.0229(24) -0.0773(20) 0.1180(13) 0.280(12) Uani 0.50 d P 2
H9A H -0.0261(24) -0.1357(20) 0.1334(13) 0.336 Uiso 0.50 calc PR 2
H9B H 0.0782(24) -0.0659(20) 0.1423(13) 0.336 Uiso 0.50 calc PR 2
H9C H 0.0304(24) -0.0769(20) 0.0647(13) 0.336 Uiso 0.50 calc PR 2
C10 C 0.0229(24) -0.0773(20) 0.1180(13) 0.280(12) Uani 0.33 d P 1
H10A H 0.0522(48) -0.1099(61) 0.0990(33) 0.336 Uiso 0.33 calc PR 1
H10B H -0.0404(48) -0.1070(61) 0.1025(33) 0.336 Uiso 0.33 calc PR 1
C11 C 0.0725(48) 0.0188(61) 0.1014(33) 0.118(16) Uiso 0.17 d P 1
H11A H 0.1346(48) 0.0333(61) 0.1111(33) 0.141 Uiso 0.17 calc PR 1
H11B H 0.0680(48) 0.0181(61) 0.0472(33) 0.141 Uiso 0.17 calc PR 1

loop_
_atom_type_symbol
_atom_type_description
_atom_type_scat_dispersion_real
_atom_type_scat_dispersion_imag
_atom_type_scat_source
C C 0.0033 0.0016 'International Tables Vol C Tables 4.2.6.8 and 6.1.1.4'
H H 0.0000 0.0000 'International Tables Vol C Tables 4.2.6.8 and 6.1.1.4'
O O 0.0106 0.0060 'International Tables Vol C Tables 4.2.6.8 and 6.1.1.4'
Si Si 0.0817 0.0704 'International Tables Vol C Tables 4.2.6.8 and 6.1.1.4'
Ti Ti 0.2776 0.4457 'International Tables Vol C Tables 4.2.6.8 and 6.1.1.4'

loop_
_geom_angle_atom_site_label_1
_geom_angle_atom_site_label_2
_geom_angle_atom_site_label_3
_geom_angle
_geom_angle_site_symmetry_1
_geom_angle_site_symmetry_3
O1 Si1 O1 107.4(2) 2 .
O1 Si1 O1 107.4(2) 2 3
O1 Si1 O1 107.4(2) . 3
O1 Si1 C7 111.4(2) 2 .
O1 Si1 C7 111.4(2) . .
O1 Si1 C7 111.4(2) 3 .
O1 Ti1 O1 107.4(2) 2 .
O1 Ti1 O1 107.4(2) 2 3
O1 Ti1 O1 107.4(2) . 3
O1 Ti1 O3 111.4(2) 2 .
O1 Ti1 O3 111.4(2) . .
O1 Ti1 O3 111.4(2) 3 .
O2 Si2 O1 109.1(3) 12_556 .
O2 Si2 O2 107.9(2) 12_556 .
O1 Si2 O2 108.0(3) . .
O2 Si2 C1 108.8(4) 12_556 .
O1 Si2 C1 110.8(4) . .
O2 Si2 C1 112.1(5) . .
Si2 O1 Si1 151.0(4) . .
Si2 O1 Ti1 151.0(4) . .
Si2 O2 Si2 151.0(4) 11_556 .
C2 C1 C6 105.2(10) . .
C2 C1 Si2 113.6(10) . .
C6 C1 Si2 109.0(9) . .
C3 C2 C1 106.9(16) . .
C4 C3 C2 105.2(24) . .
C3 C4 C5 102.9(23) . .
C4 C5 C6 107.3(17) . .
C1 C6 C5 107.4(13) . .
C8 C7 C8 110.5(11) 2 .
C8 C7 Si1 108.4(11) 2 .
C8 C7 Si1 108.4(11) . .
C7 C8 C10 112.1(21) . 2
Si4 O3 Ti1 180.0 . .
C9 Si4 C9 113.7(9) 2 3
C9 Si4 C9 113.7(9) 2 .
C9 Si4 C9 113.7(9) 3 .
C9 Si4 O3 104.8(11) 2 .
C9 Si4 O3 104.8(11) 3 .
C9 Si4 O3 104.8(11) . .
C11 C10 C8 91.8(30) . 3
C10 C11 C10 143.0(54) 2 .

loop_
_geom_bond_atom_site_label_1
_geom_bond_atom_site_label_2
_geom_bond_distance
_geom_bond_site_symmetry_2
Si1 O1 1.658(6) 2
Si1 O1 1.658(6) .
Si1 O1 1.658(6) 3
Si1 C7 1.84(2) .
Ti1 O1 1.658(6) 2
Ti1 O1 1.658(6) .
Ti1 O1 1.658(6) 3
Ti1 O3 1.84(2) .
Si2 O2 1.625(6) 12_556
Si2 O1 1.625(6) .
Si2 O2 1.641(6) .
Si2 C1 1.851(11) .
O2 Si2 1.624(6) 11_556
C1 C2 1.496(15) .
C1 C6 1.50(2) .
C2 C3 1.45(2) .
C3 C4 1.41(3) .
C4 C5 1.45(3) .
C5 C6 1.56(2) .
C7 C8 1.47(3) 2
C7 C8 1.47(3) .
C8 C10 1.77(3) 2
O3 Si4 1.79(2) .
Si4 C9 1.60(2) 2
Si4 C9 1.60(2) 3
Si4 C9 1.60(2) .
C10 C11 1.44(8) .
C10 C8 1.77(3) 3
C11 C10 1.37(7) 2
